data_1510407
loop_
_publ_author_name
'Engelmann, U.'
'Mueller, B.G.'

_publ_section_title
;
 Tetrafluoroaurate(III) der Lanthaniden MF(AuF4)2 (M = Tm, Yb, Lu)
;
_journal_name_full 'Zeitschrift fuer Anorganische und Allgemeine Chemie'
_journal_page_first 1661
_journal_page_last 1668
_journal_paper_doi 10.1002/zaac.19936191004
_journal_volume 619
_journal_year 1993
_chemical_formula_sum 'Au2 F9 Lu'
_chemical_name_systematic 'Lu F (Au F4)2'
_space_group_IT_number 60
_symmetry_space_group_name_Hall '-P 2n 2ab'
_symmetry_space_group_name_H-M 'P b c n'
_cell_angle_alpha 90
_cell_angle_beta 90
_cell_angle_gamma 90
_cell_formula_units_Z 12
_cell_length_a 10.9928
_cell_length_b 9.007
_cell_length_c 21.515
_cell_volume 2130.246
_citation_journal_id_ASTM ZAACAB
_cod_data_source_file gold_496.cif
_cod_data_source_block Au2F9Lu1
_cod_original_formula_sum 'Au2 F9 Lu1'
_cod_database_code 1510407

loop_
_symmetry_equiv_pos_as_xyz
x,y,z
-x+1/2,-y+1/2,z+1/2
x+1/2,-y+1/2,-z
-x,y,-z+1/2
-x,-y,-z
x-1/2,y-1/2,-z-1/2
-x-1/2,y-1/2,z
x,-y,z-1/2

loop_
_atom_site_label
_atom_site_type_symbol
_atom_site_fract_x
_atom_site_fract_y
_atom_site_fract_z
_atom_site_occupancy
_atom_site_U_iso_or_equiv
Lu1 Lu+3 0 0.3224 0.75 1 0.0
F7 F-1 0.8624 0.6959 0.0537 1 0.0
F13 F-1 0.3779 0.2292 0.8488 1 0.0
Au1 Au+3 0.1088 0.1577 0.0099 1 0.0
F5 F-1 0.3957 0.099 0.6031 1 0.0
F11 F-1 0.5772 0.369 0.7997 1 0.0
F14 F-1 0.7639 0.4226 0.012 1 0.0
F6 F-1 0.3591 0.0006 0.7277 1 0.0
F1 F-1 0 0.5 0 1 0.0
F9 F-1 0.7114 0.7804 0.882 1 0.0
Au3 Au+3 0.2849 0.1399 0.6708 1 0.0
Au2 Au+3 0.4263 0.4319 0.8346 1 0.0
F8 F-1 0.4481 0.9146 0.8353 1 0.0
F4 F-1 0.4529 0.2699 0.9647 1 0.0
F3 F-1 0.6608 0.7026 0.7622 1 0.0
F12 F-1 0.2887 0.5032 0.8731 1 0.0
Lu2 Lu+3 0.9051 0.54 0.5836 1 0.0
F2 F-1 0.5219 0.6311 0.679 1 0.0
F10 F-1 0.5838 0.4958 0.9321 1 0.0
